data_2225070
loop_
_publ_author_name
'Sabbaghi, Fahimeh'
'Pourayoubi, Mehrdad'
'Toghraee, Maryam'
'Divjakovic, Vladimir'

_publ_section_title
;
 <i>N</i>,<i>N</i>'-Dicyclohexyl-<i>N</i>''-(4-nitrobenzoyl)phosphoric
 triamide
;
_journal_coeditor_code NG2716
_journal_issue 2
_journal_name_full 'Acta Crystallographica Section E'
_journal_page_first o344
_journal_paper_doi 10.1107/S1600536810000851
_journal_volume 66
_journal_year 2010
_chemical_formula_iupac 'C19 H29 N4 O4 P'
_chemical_formula_moiety 'C19 H29 N4 O4 P'
_chemical_formula_sum 'C19 H29 N4 O4 P'
_chemical_formula_weight 408.43
_chemical_name_systematic
;<i>N</i>,<i>N</i>'-Dicyclohexyl-<i>N</i>''-(4-nitrobenzoyl)phosphoric
 triamide
;
_space_group_IT_number 2
_symmetry_cell_setting triclinic
_symmetry_space_group_name_Hall '-P 1'
_symmetry_space_group_name_H-M 'P -1'
_atom_sites_solution_hydrogens geom
_atom_sites_solution_primary direct
_atom_sites_solution_secondary difmap
_audit_creation_method SHELXL-97
_cell_angle_alpha 99.764(7)
_cell_angle_beta 110.881(7)
_cell_angle_gamma 108.158(7)
_cell_formula_units_Z 2
_cell_length_a 10.4091(7)
_cell_length_b 10.8527(9)
_cell_length_c 11.1116(10)
_cell_measurement_reflns_used 4113
_cell_measurement_temperature 295(2)
_cell_measurement_theta_max 29.1612
_cell_measurement_theta_min 3.2885
_cell_volume 1057.24(18)
_computing_cell_refinement
;
CrysAlis Pro (Oxford Diffraction, 2009)
;
_computing_data_collection
;
CrysAlis Pro (Oxford Diffraction, 2009)
;
_computing_data_reduction
;
CrysAlis Pro (Oxford Diffraction, 2009)
;
_computing_molecular_graphics 'Mercury (Macrae <i>et al.</i>,  2008)'
_computing_publication_material 'SHELXL97 (Sheldrick, 2008)'
_computing_structure_refinement 'SHELXL97 (Sheldrick, 2008)'
_computing_structure_solution 'SIR92 (Altomare <i>et al.</i>,  1993)'
_diffrn_ambient_temperature 295(2)
_diffrn_detector_area_resol_mean 16.3280
_diffrn_measured_fraction_theta_full 0.998
_diffrn_measured_fraction_theta_max 0.998
_diffrn_measurement_device_type
;
Oxford Diffraction Xcalibur diffractometer
with a Sapphire3 (Gemini Mo) detector
;
_diffrn_measurement_method '\w scans'
_diffrn_radiation_monochromator graphite
_diffrn_radiation_source 'Enhance (Mo) X-ray Source'
_diffrn_radiation_type MoK\a
_diffrn_radiation_wavelength 0.71073
_diffrn_reflns_av_R_equivalents 0.0158
_diffrn_reflns_av_sigmaI/netI 0.0303
_diffrn_reflns_limit_h_max 12
_diffrn_reflns_limit_h_min -12
_diffrn_reflns_limit_k_max 11
_diffrn_reflns_limit_k_min -12
_diffrn_reflns_limit_l_max 13
_diffrn_reflns_limit_l_min -11
_diffrn_reflns_number 6746
_diffrn_reflns_theta_full 25.00
_diffrn_reflns_theta_max 25.00
_diffrn_reflns_theta_min 3.29
_exptl_absorpt_coefficient_mu 0.162
_exptl_absorpt_correction_type none
_exptl_crystal_colour colorles
_exptl_crystal_density_diffrn 1.283
_exptl_crystal_density_method 'not measured'
_exptl_crystal_description prism
_exptl_crystal_F_000 436
_exptl_crystal_size_max 0.520
_exptl_crystal_size_mid 0.312
_exptl_crystal_size_min 0.285
_refine_diff_density_max 0.379
_refine_diff_density_min -0.370
_refine_ls_extinction_coef 0.015(3)
_refine_ls_extinction_expression Fc^*^=kFc[1+0.001xFc^2^\l^3^/sin(2\q)]^-1/4^
_refine_ls_extinction_method 'SHELXL97 (Sheldrick, 2008)'
_refine_ls_goodness_of_fit_ref 1.105
_refine_ls_hydrogen_treatment constr
_refine_ls_matrix_type full
_refine_ls_number_parameters 254
_refine_ls_number_reflns 3713
_refine_ls_number_restraints 0
_refine_ls_restrained_S_all 1.105
_refine_ls_R_factor_all 0.0523
_refine_ls_R_factor_gt 0.0402
_refine_ls_shift/su_max 0.001
_refine_ls_shift/su_mean 0.000
_refine_ls_structure_factor_coef Fsqd
_refine_ls_weighting_details 'calc w=1/[\s^2^(Fo^2^)+(0.0680P)^2^+0.0000P] where P=(Fo^2^+2Fc^2^)/3'
_refine_ls_weighting_scheme calc
_refine_ls_wR_factor_gt 0.1113
_refine_ls_wR_factor_ref 0.1150
_reflns_number_gt 2915
_reflns_number_total 3713
_reflns_threshold_expression I>2\s(I)
_cod_data_source_file ng2716.cif
_cod_data_source_block I
_cod_original_cell_volume 1057.25(18)
_cod_database_code 2225070
_cod_database_fobs_code 2225070

loop_
_symmetry_equiv_pos_as_xyz
'x, y, z'
'-x, -y, -z'

loop_
_atom_site_type_symbol
_atom_site_label
_atom_site_fract_x
_atom_site_fract_y
_atom_site_fract_z
_atom_site_U_iso_or_equiv
_atom_site_adp_type
_atom_site_calc_flag
_atom_site_refinement_flags
_atom_site_occupancy
_atom_site_disorder_assembly
_atom_site_disorder_group
P P 0.69819(5) 0.43097(5) 0.04401(5) 0.03153(17) Uani d . 1 . .
O O1 0.59696(13) 0.43337(14) 0.10845(13) 0.0427(3) Uani d . 1 . .
O O2 0.86256(14) 0.52969(15) -0.11240(13) 0.0494(4) Uani d . 1 . .
O O3 0.6421(2) 0.7685(2) -0.64611(17) 0.0824(6) Uani d . 1 . .
O O4 0.4469(2) 0.7627(2) -0.62270(19) 0.0973(7) Uani d . 1 . .
N N1 0.67651(16) 0.28654(15) -0.04742(16) 0.0416(4) Uani d . 1 . .
H H1 0.6103 0.2583 -0.1305 0.050 Uiso calc R 1 . .
N N2 0.87293(15) 0.49971(15) 0.15558(14) 0.0337(4) Uani d . 1 . .
H H2 0.9336 0.4661 0.1431 0.040 Uiso calc R 1 . .
N N3 0.66090(15) 0.51363(15) -0.07230(14) 0.0329(4) Uani d . 1 . .
H H3 0.5844 0.5345 -0.0898 0.039 Uiso calc R 1 . .
N N4 0.5646(2) 0.74999(18) -0.58613(18) 0.0558(5) Uani d . 1 . .
C C11 0.7533(2) 0.19656(18) -0.00942(18) 0.0385(4) Uani d . 1 . .
H H11 0.8616 0.2500 0.0263 0.046 Uiso calc R 1 . .
C C12 0.7254(3) 0.1419(2) 0.0981(2) 0.0670(7) Uani d . 1 . .
H H12A 0.6181 0.0940 0.0675 0.080 Uiso calc R 1 . .
H H12B 0.7635 0.2172 0.1799 0.080 Uiso calc R 1 . .
C C13 0.8027(4) 0.0438(3) 0.1304(3) 0.0905(10) Uani d . 1 . .
H H13A 0.9108 0.0945 0.1720 0.109 Uiso calc R 1 . .
H H13B 0.7765 0.0044 0.1949 0.109 Uiso calc R 1 . .
C C14 0.7562(3) -0.0698(2) 0.0036(3) 0.0779(8) Uani d . 1 . .
H H14A 0.8118 -0.1262 0.0263 0.093 Uiso calc R 1 . .
H H14B 0.6500 -0.1271 -0.0324 0.093 Uiso calc R 1 . .
C C15 0.7858(3) -0.0128(3) -0.1009(3) 0.0711(7) Uani d . 1 . .
H H15A 0.7513 -0.0870 -0.1825 0.085 Uiso calc R 1 . .
H H15B 0.8931 0.0377 -0.0678 0.085 Uiso calc R 1 . .
C C16 0.7059(3) 0.0814(2) -0.1346(2) 0.0537(6) Uani d . 1 . .
H H16A 0.7290 0.1189 -0.2012 0.064 Uiso calc R 1 . .
H H16B 0.5981 0.0292 -0.1739 0.064 Uiso calc R 1 . .
C C21 0.9318(2) 0.61724(18) 0.27734(18) 0.0372(4) Uani d . 1 . .
H H21 0.8543 0.6058 0.3101 0.045 Uiso calc R 1 . .
C C22 0.9661(3) 0.7503(2) 0.2469(2) 0.0772(8) Uani d . 1 . .
H H22A 0.8738 0.7497 0.1823 0.093 Uiso calc R 1 . .
H H22B 1.0344 0.7586 0.2051 0.093 Uiso calc R 1 . .
C C23 1.0354(4) 0.8726(3) 0.3722(3) 0.0995(10) Uani d . 1 . .
H H23A 1.0617 0.9557 0.3479 0.119 Uiso calc R 1 . .
H H23B 0.9625 0.8708 0.4078 0.119 Uiso calc R 1 . .
C C24 1.1732(3) 0.8739(3) 0.4796(3) 0.0952(11) Uani d . 1 . .
H H24A 1.2118 0.9505 0.5605 0.114 Uiso calc R 1 . .
H H24B 1.2503 0.8853 0.4477 0.114 Uiso calc R 1 . .
C C25 1.1371(3) 0.7418(3) 0.5140(2) 0.0760(8) Uani d . 1 . .
H H25A 1.0672 0.7350 0.5540 0.091 Uiso calc R 1 . .
H H25B 1.2284 0.7426 0.5803 0.091 Uiso calc R 1 . .
C C26 1.0679(2) 0.6172(2) 0.3871(2) 0.0556(6) Uani d . 1 . .
H H26A 1.1422 0.6182 0.3533 0.067 Uiso calc R 1 . .
H H26B 1.0395 0.5342 0.4110 0.067 Uiso calc R 1 . .
C C30 0.74698(18) 0.54829(18) -0.13909(17) 0.0333(4) Uani d . 1 . .
C C31 0.69513(18) 0.60806(17) -0.25097(17) 0.0314(4) Uani d . 1 . .
C C32 0.79254(19) 0.65206(19) -0.30874(19) 0.0399(5) Uani d . 1 . .
H H32 0.8865 0.6487 -0.2739 0.048 Uiso calc R 1 . .
C C33 0.7513(2) 0.7005(2) -0.41680(19) 0.0434(5) Uani d . 1 . .
H H33 0.8163 0.7296 -0.4556 0.052 Uiso calc R 1 . .
C C34 0.6122(2) 0.70486(19) -0.46623(17) 0.0396(5) Uani d . 1 . .
C C35 0.5142(2) 0.6639(2) -0.41019(19) 0.0426(5) Uani d . 1 . .
H H35 0.4210 0.6688 -0.4449 0.051 Uiso calc R 1 . .
C C36 0.55611(19) 0.61538(19) -0.30166(18) 0.0387(4) Uani d . 1 . .
H H36 0.4911 0.5876 -0.2625 0.046 Uiso calc R 1 . .

loop_
_atom_site_aniso_label
_atom_site_aniso_U_11
_atom_site_aniso_U_22
_atom_site_aniso_U_33
_atom_site_aniso_U_12
_atom_site_aniso_U_13
_atom_site_aniso_U_23
P 0.0300(3) 0.0420(3) 0.0339(3) 0.0222(2) 0.0166(2) 0.0181(2)
O1 0.0394(7) 0.0653(9) 0.0482(8) 0.0331(6) 0.0286(6) 0.0328(7)
O2 0.0414(7) 0.0855(11) 0.0506(8) 0.0435(7) 0.0294(7) 0.0358(8)
O3 0.0942(13) 0.1094(15) 0.0620(11) 0.0376(11) 0.0452(11) 0.0528(11)
O4 0.0850(13) 0.159(2) 0.0865(13) 0.0732(13) 0.0370(11) 0.0858(14)
N1 0.0420(8) 0.0447(9) 0.0346(8) 0.0248(7) 0.0071(7) 0.0117(7)
N2 0.0320(8) 0.0443(9) 0.0326(8) 0.0249(7) 0.0149(7) 0.0108(7)
N3 0.0298(7) 0.0472(9) 0.0370(8) 0.0261(7) 0.0186(7) 0.0207(7)
N4 0.0583(11) 0.0567(12) 0.0434(10) 0.0178(9) 0.0139(9) 0.0231(9)
C11 0.0371(9) 0.0358(10) 0.0421(10) 0.0194(8) 0.0116(9) 0.0146(9)
C12 0.1058(19) 0.0580(14) 0.0472(13) 0.0402(14) 0.0349(13) 0.0232(12)
C13 0.140(3) 0.0675(17) 0.0624(16) 0.0553(17) 0.0237(17) 0.0380(15)
C14 0.0989(19) 0.0490(14) 0.0778(17) 0.0416(14) 0.0189(16) 0.0225(14)
C15 0.0883(18) 0.0575(15) 0.0794(17) 0.0467(14) 0.0356(15) 0.0188(14)
C16 0.0703(14) 0.0544(13) 0.0483(12) 0.0356(11) 0.0280(11) 0.0199(11)
C21 0.0390(10) 0.0445(11) 0.0358(10) 0.0222(8) 0.0204(8) 0.0114(9)
C22 0.115(2) 0.0475(14) 0.0572(15) 0.0301(14) 0.0266(15) 0.0183(12)
C23 0.140(3) 0.0415(15) 0.088(2) 0.0229(16) 0.036(2) 0.0070(15)
C24 0.090(2) 0.069(2) 0.083(2) -0.0029(16) 0.0424(18) -0.0226(17)
C25 0.0643(15) 0.105(2) 0.0405(13) 0.0401(15) 0.0111(12) -0.0041(14)
C26 0.0570(13) 0.0683(15) 0.0364(11) 0.0329(11) 0.0125(10) 0.0075(11)
C30 0.0309(9) 0.0421(10) 0.0314(9) 0.0196(8) 0.0145(8) 0.0107(8)
C31 0.0305(9) 0.0338(9) 0.0306(9) 0.0141(7) 0.0142(8) 0.0081(8)
C32 0.0320(9) 0.0478(11) 0.0426(11) 0.0169(8) 0.0175(8) 0.0168(9)
C33 0.0419(10) 0.0517(12) 0.0413(11) 0.0162(9) 0.0235(9) 0.0187(10)
C34 0.0466(11) 0.0377(10) 0.0287(9) 0.0137(8) 0.0124(9) 0.0120(8)
C35 0.0360(10) 0.0548(12) 0.0412(11) 0.0238(9) 0.0141(9) 0.0209(10)
C36 0.0351(9) 0.0524(12) 0.0390(10) 0.0224(9) 0.0204(9) 0.0205(9)

loop_
_atom_type_symbol
_atom_type_description
_atom_type_scat_dispersion_real
_atom_type_scat_dispersion_imag
_atom_type_scat_source
C C 0.0033 0.0016 'International Tables Vol C Tables 4.2.6.8 and 6.1.1.4'
H H 0.0000 0.0000 'International Tables Vol C Tables 4.2.6.8 and 6.1.1.4'
N N 0.0061 0.0033 'International Tables Vol C Tables 4.2.6.8 and 6.1.1.4'
O O 0.0106 0.0060 'International Tables Vol C Tables 4.2.6.8 and 6.1.1.4'
P P 0.1023 0.0942 'International Tables Vol C Tables 4.2.6.8 and 6.1.1.4'

loop_
_geom_angle_atom_site_label_1
_geom_angle_atom_site_label_2
_geom_angle_atom_site_label_3
_geom_angle_site_symmetry_1
_geom_angle_site_symmetry_3
_geom_angle
_geom_angle_publ_flag
O1 P N1 . . 119.46(8) ?
O1 P N2 . . 111.42(7) ?
N1 P N2 . . 105.05(8) ?
O1 P N3 . . 105.89(7) ?
N1 P N3 . . 101.89(8) ?
N2 P N3 . . 112.93(7) ?
C11 N1 P . . 129.49(13) ?
C11 N1 H1 . . 115.3 ?
P N1 H1 . . 115.3 ?
C21 N2 P . . 122.67(11) ?
C21 N2 H2 . . 118.7 ?
P N2 H2 . . 118.7 ?
C30 N3 P . . 122.74(11) ?
C30 N3 H3 . . 118.6 ?
P N3 H3 . . 118.6 ?
O4 N4 O3 . . 122.9(2) ?
O4 N4 C34 . . 118.1(2) ?
O3 N4 C34 . . 118.90(19) ?
N1 C11 C12 . . 112.89(17) ?
N1 C11 C16 . . 109.24(15) ?
C12 C11 C16 . . 110.75(16) ?
N1 C11 H11 . . 107.9 ?
C12 C11 H11 . . 107.9 ?
C16 C11 H11 . . 107.9 ?
C11 C12 C13 . . 111.0(2) ?
C11 C12 H12A . . 109.4 ?
C13 C12 H12A . . 109.4 ?
C11 C12 H12B . . 109.4 ?
C13 C12 H12B . . 109.4 ?
H12A C12 H12B . . 108.0 ?
C14 C13 C12 . . 111.5(2) ?
C14 C13 H13A . . 109.3 ?
C12 C13 H13A . . 109.3 ?
C14 C13 H13B . . 109.3 ?
C12 C13 H13B . . 109.3 ?
H13A C13 H13B . . 108.0 ?
C15 C14 C13 . . 110.7(2) ?
C15 C14 H14A . . 109.5 ?
C13 C14 H14A . . 109.5 ?
C15 C14 H14B . . 109.5 ?
C13 C14 H14B . . 109.5 ?
H14A C14 H14B . . 108.1 ?
C14 C15 C16 . . 111.0(2) ?
C14 C15 H15A . . 109.4 ?
C16 C15 H15A . . 109.4 ?
C14 C15 H15B . . 109.4 ?
C16 C15 H15B . . 109.4 ?
H15A C15 H15B . . 108.0 ?
C11 C16 C15 . . 111.21(18) ?
C11 C16 H16A . . 109.4 ?
C15 C16 H16A . . 109.4 ?
C11 C16 H16B . . 109.4 ?
C15 C16 H16B . . 109.4 ?
H16A C16 H16B . . 108.0 ?
N2 C21 C22 . . 112.00(16) ?
N2 C21 C26 . . 109.51(15) ?
C22 C21 C26 . . 111.50(17) ?
N2 C21 H21 . . 107.9 ?
C22 C21 H21 . . 107.9 ?
C26 C21 H21 . . 107.9 ?
C21 C22 C23 . . 112.7(2) ?
C21 C22 H22A . . 109.0 ?
C23 C22 H22A . . 109.0 ?
C21 C22 H22B . . 109.0 ?
C23 C22 H22B . . 109.0 ?
H22A C22 H22B . . 107.8 ?
C24 C23 C22 . . 111.5(3) ?
C24 C23 H23A . . 109.3 ?
C22 C23 H23A . . 109.3 ?
C24 C23 H23B . . 109.3 ?
C22 C23 H23B . . 109.3 ?
H23A C23 H23B . . 108.0 ?
C23 C24 C25 . . 110.5(2) ?
C23 C24 H24A . . 109.6 ?
C25 C24 H24A . . 109.6 ?
C23 C24 H24B . . 109.6 ?
C25 C24 H24B . . 109.6 ?
H24A C24 H24B . . 108.1 ?
C24 C25 C26 . . 111.3(2) ?
C24 C25 H25A . . 109.4 ?
C26 C25 H25A . . 109.4 ?
C24 C25 H25B . . 109.4 ?
C26 C25 H25B . . 109.4 ?
H25A C25 H25B . . 108.0 ?
C21 C26 C25 . . 111.20(18) ?
C21 C26 H26A . . 109.4 ?
C25 C26 H26A . . 109.4 ?
C21 C26 H26B . . 109.4 ?
C25 C26 H26B . . 109.4 ?
H26A C26 H26B . . 108.0 ?
O2 C30 N3 . . 121.79(16) ?
O2 C30 C31 . . 119.65(16) ?
N3 C30 C31 . . 118.55(14) ?
C36 C31 C32 . . 119.53(17) ?
C36 C31 C30 . . 123.97(16) ?
C32 C31 C30 . . 116.44(15) ?
C33 C32 C31 . . 120.64(17) ?
C33 C32 H32 . . 119.7 ?
C31 C32 H32 . . 119.7 ?
C34 C33 C32 . . 118.64(18) ?
C34 C33 H33 . . 120.7 ?
C32 C33 H33 . . 120.7 ?
C33 C34 C35 . . 122.12(17) ?
C33 C34 N4 . . 118.82(18) ?
C35 C34 N4 . . 119.03(17) ?
C34 C35 C36 . . 119.04(17) ?
C34 C35 H35 . . 120.5 ?
C36 C35 H35 . . 120.5 ?
C35 C36 C31 . . 120.01(17) ?
C35 C36 H36 . . 120.0 ?
C31 C36 H36 . . 120.0 ?

loop_
_geom_bond_atom_site_label_1
_geom_bond_atom_site_label_2
_geom_bond_site_symmetry_2
_geom_bond_distance
_geom_bond_publ_flag
P O1 . 1.4739(13) ?
P N1 . 1.6174(16) ?
P N2 . 1.6233(14) ?
P N3 . 1.6966(14) ?
O2 C30 . 1.222(2) ?
O3 N4 . 1.210(2) ?
O4 N4 . 1.206(2) ?
N1 C11 . 1.468(2) ?
N1 H1 . 0.8600 ?
N2 C21 . 1.473(2) ?
N2 H2 . 0.8600 ?
N3 C30 . 1.362(2) ?
N3 H3 . 0.8600 ?
N4 C34 . 1.471(2) ?
C11 C12 . 1.498(3) ?
C11 C16 . 1.509(3) ?
C11 H11 . 0.9800 ?
C12 C13 . 1.538(3) ?
C12 H12A . 0.9700 ?
C12 H12B . 0.9700 ?
C13 C14 . 1.514(4) ?
C13 H13A . 0.9700 ?
C13 H13B . 0.9700 ?
C14 C15 . 1.485(4) ?
C14 H14A . 0.9700 ?
C14 H14B . 0.9700 ?
C15 C16 . 1.521(3) ?
C15 H15A . 0.9700 ?
C15 H15B . 0.9700 ?
C16 H16A . 0.9700 ?
C16 H16B . 0.9700 ?
C21 C22 . 1.502(3) ?
C21 C26 . 1.505(3) ?
C21 H21 . 0.9800 ?
C22 C23 . 1.510(3) ?
C22 H22A . 0.9700 ?
C22 H22B . 0.9700 ?
C23 C24 . 1.498(4) ?
C23 H23A . 0.9700 ?
C23 H23B . 0.9700 ?
C24 C25 . 1.514(4) ?
C24 H24A . 0.9700 ?
C24 H24B . 0.9700 ?
C25 C26 . 1.536(3) ?
C25 H25A . 0.9700 ?
C25 H25B . 0.9700 ?
C26 H26A . 0.9700 ?
C26 H26B . 0.9700 ?
C30 C31 . 1.507(2) ?
C31 C36 . 1.387(2) ?
C31 C32 . 1.391(2) ?
C32 C33 . 1.374(3) ?
C32 H32 . 0.9300 ?
C33 C34 . 1.373(3) ?
C33 H33 . 0.9300 ?
C34 C35 . 1.375(3) ?
C35 C36 . 1.380(3) ?
C35 H35 . 0.9300 ?
C36 H36 . 0.9300 ?

loop_
_geom_hbond_atom_site_label_D
_geom_hbond_atom_site_label_H
_geom_hbond_atom_site_label_A
_geom_hbond_site_symmetry_A
_geom_hbond_distance_DH
_geom_hbond_distance_HA
_geom_hbond_distance_DA
_geom_hbond_angle_DHA
N1 H1 O4 2_664 0.86 2.54 3.305(2) 148.1
N2 H2 O2 2_765 0.86 2.25 3.0578(18) 155.5
N3 H3 O1 2_665 0.86 1.97 2.8229(18) 170.4

loop_
_geom_torsion_atom_site_label_1
_geom_torsion_atom_site_label_2
_geom_torsion_atom_site_label_3
_geom_torsion_atom_site_label_4
_geom_torsion_site_symmetry_1
_geom_torsion_site_symmetry_2
_geom_torsion_site_symmetry_3
_geom_torsion_site_symmetry_4
_geom_torsion
_geom_torsion_publ_flag
O1 P N1 C11 . . . . -95.68(17) ?
N2 P N1 C11 . . . . 30.22(19) ?
N3 P N1 C11 . . . . 148.19(16) ?
O1 P N2 C21 . . . . -35.25(16) ?
N1 P N2 C21 . . . . -166.00(13) ?
N3 P N2 C21 . . . . 83.79(15) ?
O1 P N3 C30 . . . . 170.69(13) ?
N1 P N3 C30 . . . . -63.67(15) ?
N2 P N3 C30 . . . . 48.50(15) ?
P N1 C11 C12 . . . . 62.5(2) ?
P N1 C11 C16 . . . . -173.78(14) ?
N1 C11 C12 C13 . . . . 177.69(19) ?
C16 C11 C12 C13 . . . . 54.8(3) ?
C11 C12 C13 C14 . . . . -54.6(3) ?
C12 C13 C14 C15 . . . . 55.3(3) ?
C13 C14 C15 C16 . . . . -56.7(3) ?
N1 C11 C16 C15 . . . . 178.52(19) ?
C12 C11 C16 C15 . . . . -56.5(3) ?
C14 C15 C16 C11 . . . . 57.7(3) ?
P N2 C21 C22 . . . . -81.3(2) ?
P N2 C21 C26 . . . . 154.44(15) ?
N2 C21 C22 C23 . . . . -176.5(2) ?
C26 C21 C22 C23 . . . . -53.4(3) ?
C21 C22 C23 C24 . . . . 55.0(4) ?
C22 C23 C24 C25 . . . . -55.9(3) ?
C23 C24 C25 C26 . . . . 56.3(3) ?
N2 C21 C26 C25 . . . . 177.50(18) ?
C22 C21 C26 C25 . . . . 53.0(3) ?
C24 C25 C26 C21 . . . . -55.1(3) ?
P N3 C30 O2 . . . . -4.9(2) ?
P N3 C30 C31 . . . . 173.61(12) ?
O2 C30 C31 C36 . . . . 170.60(17) ?
N3 C30 C31 C36 . . . . -8.0(3) ?
O2 C30 C31 C32 . . . . -6.5(2) ?
N3 C30 C31 C32 . . . . 174.97(15) ?
C36 C31 C32 C33 . . . . -1.1(3) ?
C30 C31 C32 C33 . . . . 176.11(16) ?
C31 C32 C33 C34 . . . . 0.2(3) ?
C32 C33 C34 C35 . . . . 0.7(3) ?
C32 C33 C34 N4 . . . . -176.94(17) ?
O4 N4 C34 C33 . . . . -174.8(2) ?
O3 N4 C34 C33 . . . . 7.5(3) ?
O4 N4 C34 C35 . . . . 7.5(3) ?
O3 N4 C34 C35 . . . . -170.23(19) ?
C33 C34 C35 C36 . . . . -0.7(3) ?
N4 C34 C35 C36 . . . . 176.95(17) ?
C34 C35 C36 C31 . . . . -0.2(3) ?
C32 C31 C36 C35 . . . . 1.1(3) ?
C30 C31 C36 C35 . . . . -175.88(17) ?

loop_
_cod_related_entry_id
_cod_related_entry_database
_cod_related_entry_code
1 ChemSpider 24744272
